data_4317378
loop_
_publ_author_name
'Sergey V. Krivovichev'
'Christopher L. Cahill'
'Peter C. Burns'

_publ_contact_author
;
       Cahill, Christopher L.
       Department of Chemistry
       The George Washington University
       Washington, DC 20052
       United States of America
;
_publ_contact_author_email cahill@gwu.edu
_publ_contact_author_fax '219 994-5873'
_publ_contact_author_phone '202 994-6959'
_publ_section_title
;
 Syntheses and Crystal Structures of Two Topologically Related
 Modifications of Cs2[(UO2)2(MoO4)3]
;
_journal_name_full 'Inorganic Chemistry'
_journal_page_first 34
_journal_page_last 39
_journal_paper_doi 10.1021/ic010345y
_journal_volume 41
_journal_year 2002
_chemical_formula_structural 'Cs2 [(UO2)2 (MoO4)3]'
_chemical_formula_sum 'Cs2 Mo3 O16 U2'
_chemical_formula_weight 1285.62
_chemical_name_systematic
;
  ?
;
_space_group_IT_number 86
_symmetry_cell_setting tetragonal
_symmetry_space_group_name_Hall '-P 4bc'
_symmetry_space_group_name_H-M 'P 42/n :2'
_atom_sites_solution_hydrogens geom
_atom_sites_solution_primary direct
_atom_sites_solution_secondary difmap
_audit_creation_method SHELXL-97
_cell_angle_alpha 90.00
_cell_angle_beta 90.00
_cell_angle_gamma 90.00
_cell_formula_units_Z 4
_cell_length_a 10.1367(8)
_cell_length_b 10.1367(8)
_cell_length_c 16.2831(17)
_cell_measurement_temperature 293(2)
_cell_measurement_theta_max 28.31
_cell_measurement_theta_min 2.01
_cell_volume 1673.1(3)
_computing_cell_refinement 'SMART-NT v5.0 (Bruker, 1998)'
_computing_data_collection 'SMART-NT v5.0 (Bruker, 1998)'
_computing_data_reduction 'SAINT-NT v5.0 (Bruker, 1998)'
_computing_molecular_graphics 'CrystalMaker v3 (Palmer, 1998)'
_computing_publication_material 'SHELXTL-NT (Bruker, 1998)'
_computing_structure_refinement 'SHELXTL-NT (Bruker, 1998)'
_computing_structure_solution 'SHELXTL-NT (Bruker, 1998)'
_diffrn_ambient_temperature 293(2)
_diffrn_measured_fraction_theta_full 0.968
_diffrn_measured_fraction_theta_max 0.968
_diffrn_measurement_device_type 'Siemens PLATFORM with SMART CCD detector'
_diffrn_measurement_method \w
_diffrn_radiation_monochromator graphite
_diffrn_radiation_source 'fine-focus sealed tube'
_diffrn_radiation_type MoK\a
_diffrn_radiation_wavelength 0.71073
_diffrn_reflns_av_R_equivalents 0.0674
_diffrn_reflns_av_sigmaI/netI 0.0493
_diffrn_reflns_limit_h_max 11
_diffrn_reflns_limit_h_min -13
_diffrn_reflns_limit_k_max 13
_diffrn_reflns_limit_k_min -13
_diffrn_reflns_limit_l_max 21
_diffrn_reflns_limit_l_min -12
_diffrn_reflns_number 9463
_diffrn_reflns_theta_full 28.31
_diffrn_reflns_theta_max 28.31
_diffrn_reflns_theta_min 2.01
_exptl_absorpt_coefficient_mu 25.839
_exptl_absorpt_correction_T_max 0.461
_exptl_absorpt_correction_T_min 0.018
_exptl_absorpt_correction_type psi-scan
_exptl_absorpt_process_details 'crystal was modelled as a plate'
_exptl_crystal_colour yellow
_exptl_crystal_density_diffrn 5.104
_exptl_crystal_density_method 'not measured'
_exptl_crystal_description plate
_exptl_crystal_F_000 2192
_exptl_crystal_size_max 0.28
_exptl_crystal_size_mid 0.14
_exptl_crystal_size_min 0.03
_refine_diff_density_max 1.710
_refine_diff_density_min -1.205
_refine_diff_density_rms 0.294
_refine_ls_extinction_coef 0.00098(7)
_refine_ls_extinction_expression Fc^*^=kFc[1+0.001xFc^2^\l^3^/sin(2\q)]^-1/4^
_refine_ls_extinction_method SHELXL
_refine_ls_goodness_of_fit_ref 1.023
_refine_ls_hydrogen_treatment mixed
_refine_ls_matrix_type full
_refine_ls_number_parameters 107
_refine_ls_number_reflns 2021
_refine_ls_number_restraints 0
_refine_ls_restrained_S_all 1.023
_refine_ls_R_factor_all 0.0358
_refine_ls_R_factor_gt 0.0264
_refine_ls_shift/su_max 0.008
_refine_ls_shift/su_mean 0.001
_refine_ls_structure_factor_coef Fsqd
_refine_ls_weighting_details 'calc w=1/[\s^2^(Fo^2^)+(0.0257P)^2^+0.0000P] where P=(Fo^2^+2Fc^2^)/3'
_refine_ls_weighting_scheme calc
_refine_ls_wR_factor_gt 0.0568
_refine_ls_wR_factor_ref 0.0584
_reflns_number_gt 1713
_reflns_number_total 2021
_reflns_threshold_expression >2sigma(I)
_cod_data_source_file ic010345y_2.cif
_cod_data_source_block beta-Cs2[(UO2)2(MoO4)3]
_cod_original_sg_symbol_H-M 'P 42/n'
_cod_database_code 4317378

loop_
_symmetry_equiv_pos_as_xyz
'x, y, z'
'-x+1/2, -y+1/2, z'
'-y, x+1/2, z+1/2'
'y+1/2, -x, z+1/2'
'-x, -y, -z'
'x-1/2, y-1/2, -z'
'y, -x-1/2, -z-1/2'
'-y-1/2, x, -z-1/2'

loop_
_atom_site_label
_atom_site_type_symbol
_atom_site_fract_x
_atom_site_fract_y
_atom_site_fract_z
_atom_site_U_iso_or_equiv
_atom_site_adp_type
_atom_site_occupancy
_atom_site_symmetry_multiplicity
_atom_site_calc_flag
_atom_site_refinement_flags
_atom_site_disorder_assembly
_atom_site_disorder_group
U1 U 0.44481(3) 0.95889(3) 0.16327(2) 0.01698(10) Uani 1 1 d . . .
Cs1 Cs 0.2500 0.7500 -0.09186(6) 0.0336(2) Uani 1 2 d S . .
Cs2 Cs -0.2500 0.7500 0.00286(11) 0.0419(2) Uani 1 2 d S . .
Mo1 Mo 0.07992(7) 0.90810(7) 0.12843(5) 0.01876(17) Uani 1 1 d . . .
Mo2 Mo 0.2500 0.2500 0.2500 0.0186(5) Uani 1 4 d S . .
Mo3 Mo 0.7500 0.7500 0.2500 0.0172(4) Uani 1 4 d S . .
O1 O 0.0586(6) 0.9184(6) 0.2369(4) 0.0253(14) Uani 1 1 d . . .
O2 O 0.5356(6) 0.0278(7) 0.0814(4) 0.0278(14) Uani 1 1 d . . .
O3 O 0.3590(6) 0.8906(6) 0.2485(5) 0.0277(16) Uani 1 1 d . . .
O4 O 0.6313(6) 0.8190(6) 0.1860(5) 0.031(2) Uani 1 1 d . . .
O5 O 0.2313(6) 0.9881(6) 0.0998(4) 0.0208(15) Uani 1 1 d . . .
O6 O 0.0839(7) 0.7418(6) 0.0929(4) 0.0231(15) Uani 1 1 d . . .
O7 O 0.3711(5) 0.1777(6) 0.1880(5) 0.0226(17) Uani 1 1 d . . .
O8 O -0.0515(6) 0.9860(7) 0.0835(5) 0.0325(17) Uani 1 1 d . . .

loop_
_atom_site_aniso_label
_atom_site_aniso_U_11
_atom_site_aniso_U_22
_atom_site_aniso_U_33
_atom_site_aniso_U_23
_atom_site_aniso_U_13
_atom_site_aniso_U_12
U1 0.01496(16) 0.01566(17) 0.02032(17) 0.00098(16) -0.00014(15) 0.00058(11)
Cs1 0.0325(5) 0.0310(5) 0.0373(6) 0.000 0.000 -0.0053(3)
Cs2 0.0642(7) 0.0332(5) 0.0284(6) 0.000 0.000 -0.0059(4)
Mo1 0.0155(4) 0.0176(4) 0.0232(4) -0.0009(4) 0.0008(4) -0.0006(2)
Mo2 0.0141(5) 0.0141(5) 0.0276(15) 0.000 0.000 0.000
Mo3 0.0139(5) 0.0139(5) 0.0240(14) 0.000 0.000 0.000
O1 0.028(4) 0.027(3) 0.020(4) -0.007(3) 0.002(3) 0.000(2)
O2 0.022(3) 0.035(4) 0.026(4) 0.003(4) -0.003(3) -0.004(2)
O3 0.019(3) 0.029(3) 0.035(4) 0.003(3) 0.004(3) 0.000(2)
O4 0.017(3) 0.021(3) 0.055(7) 0.002(3) 0.000(3) 0.004(2)
O5 0.024(3) 0.025(3) 0.014(4) 0.001(3) 0.002(3) -0.005(3)
O6 0.032(4) 0.019(3) 0.018(4) -0.004(3) 0.010(3) -0.008(3)
O7 0.015(3) 0.020(3) 0.033(5) 0.000(3) 0.004(3) 0.004(2)
O8 0.032(3) 0.040(4) 0.025(5) 0.006(4) -0.007(3) 0.008(3)

loop_
_atom_type_symbol
_atom_type_description
_atom_type_scat_dispersion_real
_atom_type_scat_dispersion_imag
_atom_type_scat_source
O O 0.0106 0.0060 'International Tables Vol C Tables 4.2.6.8 and 6.1.1.4'
Mo Mo -1.6832 0.6857 'International Tables Vol C Tables 4.2.6.8 and 6.1.1.4'
Cs Cs -0.3680 2.1192 'International Tables Vol C Tables 4.2.6.8 and 6.1.1.4'
U U -9.6767 9.6646 'International Tables Vol C Tables 4.2.6.8 and 6.1.1.4'

loop_
_geom_angle_atom_site_label_1
_geom_angle_atom_site_label_2
_geom_angle_atom_site_label_3
_geom_angle
_geom_angle_site_symmetry_1
_geom_angle_site_symmetry_3
_geom_angle_publ_flag
O2 U1 O3 177.6(3) 1_565 . ?
O2 U1 O6 92.2(3) 1_565 2_565 ?
O3 U1 O6 89.0(3) . 2_565 ?
O2 U1 O1 92.5(3) 1_565 8_766 ?
O3 U1 O1 85.2(3) . 8_766 ?
O6 U1 O1 141.0(2) 2_565 8_766 ?
O2 U1 O7 85.6(3) 1_565 1_565 ?
O3 U1 O7 94.4(3) . 1_565 ?
O6 U1 O7 148.4(2) 2_565 1_565 ?
O1 U1 O7 70.6(2) 8_766 1_565 ?
O2 U1 O4 86.5(3) 1_565 . ?
O3 U1 O4 92.0(3) . . ?
O6 U1 O4 70.2(2) 2_565 . ?
O1 U1 O4 71.5(2) 8_766 . ?
O7 U1 O4 140.9(2) 1_565 . ?
O2 U1 O5 95.5(3) 1_565 . ?
O3 U1 O5 86.8(3) . . ?
O6 U1 O5 77.7(2) 2_565 . ?
O1 U1 O5 140.1(2) 8_766 . ?
O7 U1 O5 71.1(2) 1_565 . ?
O4 U1 O5 147.8(2) . . ?
O2 U1 Cs1 34.3(2) 1_565 5_675 ?
O3 U1 Cs1 143.7(2) . 5_675 ?
O6 U1 Cs1 122.28(18) 2_565 5_675 ?
O1 U1 Cs1 59.05(15) 8_766 5_675 ?
O7 U1 Cs1 69.03(15) 1_565 5_675 ?
O4 U1 Cs1 83.32(15) . 5_675 ?
O5 U1 Cs1 115.55(15) . 5_675 ?
O2 U1 Cs2 60.7(2) 1_565 5_575 ?
O3 U1 Cs2 120.9(2) . 5_575 ?
O6 U1 Cs2 102.80(16) 2_565 5_575 ?
O1 U1 Cs2 113.16(15) 8_766 5_575 ?
O7 U1 Cs2 49.18(19) 1_565 5_575 ?
O4 U1 Cs2 146.7(2) . 5_575 ?
O5 U1 Cs2 42.57(15) . 5_575 ?
Cs1 U1 Cs2 73.115(9) 5_675 5_575 ?
O2 U1 Cs2 53.0(2) 1_565 1_655 ?
O3 U1 Cs2 126.6(2) . 1_655 ?
O6 U1 Cs2 53.45(17) 2_565 1_655 ?
O1 U1 Cs2 101.19(17) 8_766 1_655 ?
O7 U1 Cs2 137.97(17) 1_565 1_655 ?
O4 U1 Cs2 43.8(2) . 1_655 ?
O5 U1 Cs2 114.74(17) . 1_655 ?
Cs1 U1 Cs2 71.691(8) 5_675 1_655 ?
Cs2 U1 Cs2 105.037(9) 5_575 1_655 ?
O2 U1 Cs1 172.2(2) 1_565 3_655 ?
O3 U1 Cs1 5.8(2) . 3_655 ?
O6 U1 Cs1 88.47(17) 2_565 3_655 ?
O1 U1 Cs1 82.11(15) 8_766 3_655 ?
O7 U1 Cs1 97.92(18) 1_565 3_655 ?
O4 U1 Cs1 86.36(19) . 3_655 ?
O5 U1 Cs1 92.29(16) . 3_655 ?
Cs1 U1 Cs1 141.113(9) 5_675 3_655 ?
Cs2 U1 Cs1 126.667(15) 5_575 3_655 ?
Cs2 U1 Cs1 122.329(16) 1_655 3_655 ?
O2 Cs1 O2 173.8(3) 6_565 5_665 ?
O2 Cs1 O3 96.07(17) 6_565 4_464 ?
O2 Cs1 O3 89.04(17) 5_665 4_464 ?
O2 Cs1 O3 89.04(17) 6_565 3_654 ?
O2 Cs1 O3 96.07(17) 5_665 3_654 ?
O3 Cs1 O3 69.5(2) 4_464 3_654 ?
O2 Cs1 O8 80.81(17) 6_565 6_655 ?
O2 Cs1 O8 98.94(17) 5_665 6_655 ?
O3 Cs1 O8 58.93(18) 4_464 6_655 ?
O3 Cs1 O8 125.64(19) 3_654 6_655 ?
O2 Cs1 O8 98.94(17) 6_565 5_575 ?
O2 Cs1 O8 80.81(17) 5_665 5_575 ?
O3 Cs1 O8 125.64(19) 4_464 5_575 ?
O3 Cs1 O8 58.93(18) 3_654 5_575 ?
O8 Cs1 O8 175.4(3) 6_655 5_575 ?
O2 Cs1 O6 107.98(17) 6_565 2_565 ?
O2 Cs1 O6 66.23(17) 5_665 2_565 ?
O3 Cs1 O6 120.34(17) 4_464 2_565 ?
O3 Cs1 O6 158.17(14) 3_654 2_565 ?
O8 Cs1 O6 71.97(17) 6_655 2_565 ?
O8 Cs1 O6 103.81(17) 5_575 2_565 ?
O2 Cs1 O6 66.23(17) 6_565 . ?
O2 Cs1 O6 107.98(17) 5_665 . ?
O3 Cs1 O6 158.17(14) 4_464 . ?
O3 Cs1 O6 120.34(17) 3_654 . ?
O8 Cs1 O6 103.81(17) 6_655 . ?
O8 Cs1 O6 71.97(17) 5_575 . ?
O6 Cs1 O6 58.6(2) 2_565 . ?
O2 Cs1 O1 50.33(16) 6_565 3_654 ?
O2 Cs1 O1 135.88(15) 5_665 3_654 ?
O3 Cs1 O1 54.65(15) 4_464 3_654 ?
O3 Cs1 O1 51.20(14) 3_654 3_654 ?
O8 Cs1 O1 83.80(17) 6_655 3_654 ?
O8 Cs1 O1 99.64(16) 5_575 3_654 ?
O6 Cs1 O1 150.61(14) 2_565 3_654 ?
O6 Cs1 O1 114.08(14) . 3_654 ?
O2 Cs1 O1 135.88(15) 6_565 4_464 ?
O2 Cs1 O1 50.33(16) 5_665 4_464 ?
O3 Cs1 O1 51.20(14) 4_464 4_464 ?
O3 Cs1 O1 54.65(15) 3_654 4_464 ?
O8 Cs1 O1 99.64(16) 6_655 4_464 ?
O8 Cs1 O1 83.80(17) 5_575 4_464 ?
O6 Cs1 O1 114.08(14) 2_565 4_464 ?
O6 Cs1 O1 150.61(14) . 4_464 ?
O1 Cs1 O1 85.66(17) 3_654 4_464 ?
O2 Cs1 Mo1 86.82(13) 6_565 . ?
O2 Cs1 Mo1 87.99(13) 5_665 . ?
O3 Cs1 Mo1 176.78(12) 4_464 . ?
O3 Cs1 Mo1 112.05(12) 3_654 . ?
O8 Cs1 Mo1 120.38(14) 6_655 . ?
O8 Cs1 Mo1 55.01(14) 5_575 . ?
O6 Cs1 Mo1 57.18(12) 2_565 . ?
O6 Cs1 Mo1 23.57(9) . . ?
O1 Cs1 Mo1 128.56(9) 3_654 . ?
O1 Cs1 Mo1 127.09(10) 4_464 . ?
O2 Cs1 Mo1 87.99(13) 6_565 2_565 ?
O2 Cs1 Mo1 86.82(13) 5_665 2_565 ?
O3 Cs1 Mo1 112.05(12) 4_464 2_565 ?
O3 Cs1 Mo1 176.78(12) 3_654 2_565 ?
O8 Cs1 Mo1 55.01(14) 6_655 2_565 ?
O8 Cs1 Mo1 120.38(14) 5_575 2_565 ?
O6 Cs1 Mo1 23.57(9) 2_565 2_565 ?
O6 Cs1 Mo1 57.18(12) . 2_565 ?
O1 Cs1 Mo1 127.09(10) 3_654 2_565 ?
O1 Cs1 Mo1 128.56(10) 4_464 2_565 ?
Mo1 Cs1 Mo1 66.55(2) . 2_565 ?
O5 Cs2 O5 115.8(3) 6 5_575 ?
O5 Cs2 O4 108.94(16) 6 2_565 ?
O5 Cs2 O4 129.73(16) 5_575 2_565 ?
O5 Cs2 O4 129.73(16) 6 1_455 ?
O5 Cs2 O4 108.94(16) 5_575 1_455 ?
O4 Cs2 O4 50.0(2) 2_565 1_455 ?
O5 Cs2 O8 146.91(16) 6 . ?
O5 Cs2 O8 64.79(17) 5_575 . ?
O4 Cs2 O8 65.29(17) 2_565 . ?
O4 Cs2 O8 73.50(18) 1_455 . ?
O5 Cs2 O8 64.79(17) 6 2_465 ?
O5 Cs2 O8 146.91(16) 5_575 2_465 ?
O4 Cs2 O8 73.50(18) 2_565 2_465 ?
O4 Cs2 O8 65.29(17) 1_455 2_465 ?
O8 Cs2 O8 134.4(3) . 2_465 ?
O5 Cs2 O7 71.10(16) 6 5_565 ?
O5 Cs2 O7 50.04(16) 5_575 5_565 ?
O4 Cs2 O7 179.58(16) 2_565 5_565 ?
O4 Cs2 O7 130.30(14) 1_455 5_565 ?
O8 Cs2 O7 114.44(17) . 5_565 ?
O8 Cs2 O7 106.86(17) 2_465 5_565 ?
O5 Cs2 O7 50.04(16) 6 6_565 ?
O5 Cs2 O7 71.10(16) 5_575 6_565 ?
O4 Cs2 O7 130.30(14) 2_565 6_565 ?
O4 Cs2 O7 179.58(16) 1_455 6_565 ?
O8 Cs2 O7 106.86(17) . 6_565 ?
O8 Cs2 O7 114.44(17) 2_465 6_565 ?
O7 Cs2 O7 49.4(2) 5_565 6_565 ?
O5 Cs2 O6 104.34(14) 6 . ?
O5 Cs2 O6 100.07(13) 5_575 . ?
O4 Cs2 O6 45.57(15) 2_565 . ?
O4 Cs2 O6 88.86(16) 1_455 . ?
O8 Cs2 O6 46.96(14) . . ?
O8 Cs2 O6 112.01(16) 2_465 . ?
O7 Cs2 O6 134.02(15) 5_565 . ?
O7 Cs2 O6 91.54(15) 6_565 . ?
O5 Cs2 O6 100.07(13) 6 2_465 ?
O5 Cs2 O6 104.34(14) 5_575 2_465 ?
O4 Cs2 O6 88.86(16) 2_565 2_465 ?
O4 Cs2 O6 45.57(15) 1_455 2_465 ?
O8 Cs2 O6 112.01(16) . 2_465 ?
O8 Cs2 O6 46.96(14) 2_465 2_465 ?
O7 Cs2 O6 91.54(15) 5_565 2_465 ?
O7 Cs2 O6 134.02(15) 6_565 2_465 ?
O6 Cs2 O6 133.2(2) . 2_465 ?
O5 Cs2 O2 65.50(16) 6 2 ?
O5 Cs2 O2 140.77(14) 5_575 2 ?
O4 Cs2 O2 47.54(15) 2_565 2 ?
O4 Cs2 O2 93.53(16) 1_455 2 ?
O8 Cs2 O2 93.06(15) . 2 ?
O8 Cs2 O2 71.60(14) 2_465 2 ?
O7 Cs2 O2 132.32(15) 5_565 2 ?
O7 Cs2 O2 86.66(14) 6_565 2 ?
O6 Cs2 O2 47.27(11) . 2 ?
O6 Cs2 O2 114.18(13) 2_465 2 ?
O5 Cs2 O2 140.77(14) 6 1_465 ?
O5 Cs2 O2 65.50(16) 5_575 1_465 ?
O4 Cs2 O2 93.53(16) 2_565 1_465 ?
O4 Cs2 O2 47.54(15) 1_455 1_465 ?
O8 Cs2 O2 71.60(14) . 1_465 ?
O8 Cs2 O2 93.06(15) 2_465 1_465 ?
O7 Cs2 O2 86.66(14) 5_565 1_465 ?
O7 Cs2 O2 132.32(15) 6_565 1_465 ?
O6 Cs2 O2 114.18(13) . 1_465 ?
O6 Cs2 O2 47.27(11) 2_465 1_465 ?
O2 Cs2 O2 140.4(2) 2 1_465 ?
O8 Mo1 O6 108.3(4) . . ?
O8 Mo1 O1 107.6(3) . . ?
O6 Mo1 O1 112.3(3) . . ?
O8 Mo1 O5 110.2(3) . . ?
O6 Mo1 O5 108.8(3) . . ?
O1 Mo1 O5 109.5(3) . . ?
O8 Mo1 Cs2 49.8(2) . . ?
O6 Mo1 Cs2 60.2(2) . . ?
O1 Mo1 Cs2 113.9(2) . . ?
O5 Mo1 Cs2 136.0(2) . . ?
O8 Mo1 Cs1 97.3(3) . . ?
O6 Mo1 Cs1 50.7(2) . . ?
O1 Mo1 Cs1 154.02(17) . . ?
O5 Mo1 Cs1 66.9(2) . . ?
Cs2 Mo1 Cs1 76.84(2) . . ?
O8 Mo1 Cs2 74.7(2) . 5_575 ?
O6 Mo1 Cs2 125.1(2) . 5_575 ?
O1 Mo1 Cs2 118.7(2) . 5_575 ?
O5 Mo1 Cs2 35.7(2) . 5_575 ?
Cs2 Mo1 Cs2 111.782(18) . 5_575 ?
Cs1 Mo1 Cs2 74.45(2) . 5_575 ?
O7 Mo2 O7 109.6(5) 8_656 7_566 ?
O7 Mo2 O7 109.4(2) 8_656 2 ?
O7 Mo2 O7 109.4(2) 7_566 2 ?
O7 Mo2 O7 109.4(2) 8_656 . ?
O7 Mo2 O7 109.4(2) 7_566 . ?
O7 Mo2 O7 109.6(5) 2 . ?
O7 Mo2 Cs2 54.8(2) 8_656 3_655 ?
O7 Mo2 Cs2 54.8(2) 7_566 3_655 ?
O7 Mo2 Cs2 125.2(2) 2 3_655 ?
O7 Mo2 Cs2 125.2(2) . 3_655 ?
O7 Mo2 Cs2 125.2(2) 8_656 5_565 ?
O7 Mo2 Cs2 125.2(2) 7_566 5_565 ?
O7 Mo2 Cs2 54.8(2) 2 5_565 ?
O7 Mo2 Cs2 54.8(2) . 5_565 ?
Cs2 Mo2 Cs2 180.0 3_655 5_565 ?
O4 Mo3 O4 111.0(3) 8_756 2_665 ?
O4 Mo3 O4 106.4(5) 8_756 7_576 ?
O4 Mo3 O4 111.0(3) 2_665 7_576 ?
O4 Mo3 O4 111.0(3) 8_756 . ?
O4 Mo3 O4 106.4(5) 2_665 . ?
O4 Mo3 O4 111.0(3) 7_576 . ?
O4 Mo3 Cs2 126.8(3) 8_756 1_655 ?
O4 Mo3 Cs2 53.2(3) 2_665 1_655 ?
O4 Mo3 Cs2 126.8(3) 7_576 1_655 ?
O4 Mo3 Cs2 53.2(3) . 1_655 ?
O4 Mo3 Cs2 53.2(3) 8_756 7_566 ?
O4 Mo3 Cs2 126.8(3) 2_665 7_566 ?
O4 Mo3 Cs2 53.2(3) 7_576 7_566 ?
O4 Mo3 Cs2 126.8(3) . 7_566 ?
Cs2 Mo3 Cs2 180.0 1_655 7_566 ?
Mo1 O1 U1 140.1(3) . 7_476 ?
Mo1 O1 Cs1 129.7(2) . 3_655 ?
U1 O1 Cs1 88.72(19) 7_476 3_655 ?
U1 O2 Cs1 127.3(3) 1_545 5_665 ?
U1 O2 Cs2 105.1(3) 1_545 1_645 ?
Cs1 O2 Cs2 98.92(15) 5_665 1_645 ?
U1 O3 Cs1 170.9(3) . 3_655 ?
Mo3 O4 U1 151.4(5) . . ?
Mo3 O4 Cs2 101.8(3) . 1_655 ?
U1 O4 Cs2 105.9(3) . 1_655 ?
Mo1 O5 U1 126.7(3) . . ?
Mo1 O5 Cs2 124.8(3) . 5_575 ?
U1 O5 Cs2 106.08(19) . 5_575 ?
Mo1 O6 U1 131.0(4) . 2_565 ?
Mo1 O6 Cs1 105.8(3) . . ?
U1 O6 Cs1 120.4(2) 2_565 . ?
Mo1 O6 Cs2 95.0(3) . . ?
U1 O6 Cs2 95.72(19) 2_565 . ?
Cs1 O6 Cs2 95.80(18) . . ?
Mo2 O7 U1 135.2(3) . 1_545 ?
Mo2 O7 Cs2 100.5(2) . 5_565 ?
U1 O7 Cs2 99.1(2) 1_545 5_565 ?
Mo1 O8 Cs1 144.9(4) . 5_575 ?
Mo1 O8 Cs2 107.6(3) . . ?
Cs1 O8 Cs2 102.87(16) 5_575 . ?

loop_
_geom_bond_atom_site_label_1
_geom_bond_atom_site_label_2
_geom_bond_distance
_geom_bond_site_symmetry_2
_geom_bond_publ_flag
U1 O2 1.764(6) 1_565 ?
U1 O3 1.778(7) . ?
U1 O6 2.354(6) 2_565 ?
U1 O1 2.363(6) 8_766 ?
U1 O7 2.375(6) 1_565 ?
U1 O4 2.393(6) . ?
U1 O5 2.417(6) . ?
U1 Cs1 4.4307(5) 5_675 ?
U1 Cs2 4.4638(12) 5_575 ?
U1 Cs2 4.5691(11) 1_655 ?
U1 Cs1 4.9275(9) 3_655 ?
Cs1 O2 3.134(5) 6_565 ?
Cs1 O2 3.134(5) 5_665 ?
Cs1 O3 3.164(7) 4_464 ?
Cs1 O3 3.164(7) 3_654 ?
Cs1 O8 3.351(6) 6_655 ?
Cs1 O8 3.351(6) 5_575 ?
Cs1 O6 3.448(7) 2_565 ?
Cs1 O6 3.448(7) . ?
Cs1 O1 3.801(6) 3_654 ?
Cs1 O1 3.801(6) 4_464 ?
Cs1 Mo1 4.2904(11) . ?
Cs1 Mo1 4.2904(11) 2_565 ?
Cs2 O5 3.143(7) 6 ?
Cs2 O5 3.143(7) 5_575 ?
Cs2 O4 3.291(9) 2_565 ?
Cs2 O4 3.291(9) 1_455 ?
Cs2 O8 3.391(7) . ?
Cs2 O8 3.391(7) 2_465 ?
Cs2 O7 3.422(8) 5_565 ?
Cs2 O7 3.422(8) 6_565 ?
Cs2 O6 3.689(7) . ?
Cs2 O6 3.689(7) 2_465 ?
Cs2 O2 3.780(7) 2 ?
Cs2 O2 3.780(7) 1_465 ?
Mo1 O8 1.713(6) . ?
Mo1 O6 1.783(6) . ?
Mo1 O1 1.783(7) . ?
Mo1 O5 1.797(6) . ?
Mo1 Cs2 4.4220(12) 5_575 ?
Mo2 O7 1.750(6) 8_656 ?
Mo2 O7 1.750(6) 7_566 ?
Mo2 O7 1.750(6) 2 ?
Mo2 O7 1.750(6) . ?
Mo2 Cs2 4.1173(19) 3_655 ?
Mo2 Cs2 4.1173(19) 5_565 ?
Mo3 O4 1.738(7) 8_756 ?
Mo3 O4 1.738(7) 2_665 ?
Mo3 O4 1.738(7) 7_576 ?
Mo3 O4 1.738(7) . ?
Mo3 Cs2 4.0242(19) 1_655 ?
Mo3 Cs2 4.0242(19) 7_566 ?
O1 U1 2.363(6) 7_476 ?
O1 Cs1 3.801(6) 3_655 ?
O2 U1 1.764(6) 1_545 ?
O2 Cs1 3.134(5) 5_665 ?
O2 Cs2 3.780(7) 1_645 ?
O3 Cs1 3.164(7) 3_655 ?
O4 Cs2 3.291(9) 1_655 ?
O5 Cs2 3.143(7) 5_575 ?
O6 U1 2.354(6) 2_565 ?
O7 U1 2.375(6) 1_545 ?
O7 Cs2 3.422(8) 5_565 ?
O8 Cs1 3.351(6) 5_575 ?
